data_7038321
loop_
_publ_author_name
'Tong, Yue'
'Han, Xiao'
'Huang, Chao'
'Shao, Zhichao'
'Guo, Li'an'
'Wang, Yazhen'
'Ding, Jie'
'Hou, Hongwei'

_publ_section_title
;
 Reversible metal-induced emission and chromaticity switching in
 isostructural Ln-MOFs.
;
_journal_issue 9
_journal_name_full 'Dalton transactions (Cambridge, England : 2003)'
_journal_page_first 3702
_journal_page_last 3705
_journal_paper_doi 10.1039/c6dt00067c
_journal_volume 45
_journal_year 2016
_chemical_formula_moiety '0.5(C160 H116.67 N8 O40 Tb6)'
_chemical_formula_sum 'C80 H58 N5 O20 Tb3'
_chemical_formula_weight 1886.07
_space_group_crystal_system monoclinic
_space_group_IT_number 14
_space_group_name_Hall '-P 2ybc'
_space_group_name_H-M_alt 'P 1 21/c 1'
_symmetry_space_group_name_Hall '-P 2ybc'
_symmetry_space_group_name_H-M 'P 1 21/c 1'
_atom_sites_solution_hydrogens mixed
_audit_creation_date 2016-01-27
_audit_creation_method
;
Olex2 1.2
(compiled 2015.09.30 svn.r3233 for OlexSys, GUI svn.r5103)
;
_audit_update_record
;
2016-01-27 deposited with the CCDC.
2016-01-28 downloaded from the CCDC.
;
_cell_angle_alpha 90
_cell_angle_beta 103.6320(10)
_cell_angle_gamma 90
_cell_formula_units_Z 2
_cell_length_a 13.3571(2)
_cell_length_b 15.1847(2)
_cell_length_c 18.2750(3)
_cell_measurement_reflns_used 7611
_cell_measurement_temperature 293(2)
_cell_measurement_theta_max 75.6160
_cell_measurement_theta_min 4.4680
_cell_volume 3602.18(9)
_computing_cell_refinement 'Bruker FRAMBO'
_computing_data_collection 'Bruker FRAMBO'
_computing_data_reduction 'Bruker SAINT'
_computing_molecular_graphics 'Olex2 (Dolomanov et al., 2009)'
_computing_publication_material 'Olex2 (Dolomanov et al., 2009)'
_computing_structure_refinement 'ShelXL (Sheldrick, 2015)'
_computing_structure_solution 'XS (Sheldrick, 2008)'
_diffrn_ambient_temperature 293(2)
_diffrn_measured_fraction_theta_full 0.997
_diffrn_measured_fraction_theta_max 0.978
_diffrn_measurement_device_type 'multiwire proportional'
_diffrn_measurement_method 'phi and omega scans'
_diffrn_radiation_monochromator graphite
_diffrn_radiation_type CuK\a
_diffrn_radiation_wavelength 1.54178
_diffrn_reflns_av_R_equivalents 0.0338
_diffrn_reflns_av_unetI/netI 0.0419
_diffrn_reflns_laue_measured_fraction_full 0.997
_diffrn_reflns_laue_measured_fraction_max 0.978
_diffrn_reflns_limit_h_max 12
_diffrn_reflns_limit_h_min -16
_diffrn_reflns_limit_k_max 15
_diffrn_reflns_limit_k_min -18
_diffrn_reflns_limit_l_max 22
_diffrn_reflns_limit_l_min -22
_diffrn_reflns_number 16281
_diffrn_reflns_point_group_measured_fraction_full 0.997
_diffrn_reflns_point_group_measured_fraction_max 0.978
_diffrn_reflns_theta_full 67.679
_diffrn_reflns_theta_max 76.478
_diffrn_reflns_theta_min 3.830
_exptl_absorpt_coefficient_mu 14.848
_exptl_absorpt_correction_T_max 1.00000
_exptl_absorpt_correction_T_min 0.72333
_exptl_absorpt_correction_type multi-scan
_exptl_absorpt_process_details 'SADABS (Bruker, 2008)'
_exptl_crystal_colour colorless
_exptl_crystal_density_diffrn 1.659
_exptl_crystal_description Prism
_exptl_crystal_F_000 1760
_exptl_crystal_size_max 0.25
_exptl_crystal_size_mid 0.19
_exptl_crystal_size_min 0.10
_platon_squeeze_details
;
;
_refine_diff_density_max 2.343
_refine_diff_density_min -2.398
_refine_diff_density_rms 0.201
_refine_ls_extinction_method none
_refine_ls_goodness_of_fit_ref 1.036
_refine_ls_hydrogen_treatment mixed
_refine_ls_matrix_type full
_refine_ls_number_parameters 542
_refine_ls_number_reflns 7379
_refine_ls_number_restraints 1080
_refine_ls_restrained_S_all 1.008
_refine_ls_R_factor_all 0.0792
_refine_ls_R_factor_gt 0.0730
_refine_ls_shift/su_max 0.000
_refine_ls_shift/su_mean 0.000
_refine_ls_structure_factor_coef Fsqd
_refine_ls_weighting_details 'w=1/[\s^2^(Fo^2^)+(0.1180P)^2^+31.3660P] where P=(Fo^2^+2Fc^2^)/3'
_refine_ls_weighting_scheme calc
_refine_ls_wR_factor_gt 0.1939
_refine_ls_wR_factor_ref 0.2001
_reflns_Friedel_coverage 0.000
_reflns_number_gt 6586
_reflns_number_total 7379
_reflns_threshold_expression 'I > 2\s(I)'
_cod_data_source_file c6dt00067c2.cif
_cod_data_source_block a
_cod_depositor_comments
;
The following automatic conversions were performed:

'_exptl_absorpt_correction_type' value 'Multi-scan' changed to
'multi-scan' according to
/usr/data/users/saulius/crontab/automatic-downloads/rss-feeds/RSC/lib/dictionaries/cif_core.dic
dictionary named 'cif_core.dic' version 2.4.2 from 2011-04-26.

Automatic conversion script
Id: cif_fix_values 4268 2015-11-12 08:31:59Z antanas 

 Adding full bibliography for 7038321.cif.
;
_cod_database_code 7038321
_shelx_space_group_comment
;
The symmetry employed for this shelxl refinement is uniquely defined
by the following loop, which should always be used as a source of
symmetry information in preference to the above space-group names.
They are only intended as comments.
;
_olex2_refinement_description
;
1. Fixed Uiso
 At 1.2 times of:
  All C(H) groups, All C(H,H) groups
 At 1.5 times of:
  All O(H) groups, All O(H,H) groups
2. Restrained distances
 C7B-C6B = C7B-C2
 1.39 with sigma of 0.01
 Tb2B-O3B
 2.3 with sigma of 0.01
 C2AA-H1Ab
 0.93 with sigma of 0.01
 C23-H23a
 0.93 with sigma of 0.01
3. Rigid bond restraints
 All non-hydrogen atoms
 with sigma for 1-2 distances of 0.01 and sigma for 1-3 distances of 0.01
4. Uiso/Uaniso restraints and constraints
All non-hydrogen atoms have similar U: within 2A with sigma of 0.01 and sigma
for terminal atoms of 0.02
Uanis(Tb2A) \\sim Ueq, Uanis(Tb2B) \\sim Ueq: with sigma of 0.01 and sigma for
terminal atoms of 0.02
Uanis(O3A) \\sim Ueq, Uanis(O3B) \\sim Ueq: with sigma of 0.01 and sigma for
terminal atoms of 0.02
Uanis(O7A) \\sim Ueq, Uanis(O7B) \\sim Ueq: with sigma of 0.01 and sigma for
terminal atoms of 0.02
Uanis(O5A) \\sim Ueq, Uanis(O5B) \\sim Ueq: with sigma of 0.01 and sigma for
terminal atoms of 0.02
Uanis(O2A) \\sim Ueq, Uanis(O2B) \\sim Ueq: with sigma of 0.01 and sigma for
terminal atoms of 0.02
Uanis(O1A) \\sim Ueq, Uanis(O1B) \\sim Ueq: with sigma of 0.01 and sigma for
terminal atoms of 0.02
Uanis(C7A) \\sim Ueq, Uanis(C7B) \\sim Ueq: with sigma of 0.01 and sigma for
terminal atoms of 0.02
Uanis(C6A) \\sim Ueq, Uanis(C6B) \\sim Ueq: with sigma of 0.01 and sigma for
terminal atoms of 0.02
Uanis(C5A) \\sim Ueq, Uanis(C5B) \\sim Ueq: with sigma of 0.01 and sigma for
terminal atoms of 0.02
Uanis(C22A) \\sim Ueq, Uanis(C22B) \\sim Ueq: with sigma of 0.01 and sigma for
terminal atoms of 0.02
Uanis(C21A) \\sim Ueq, Uanis(C21B) \\sim Ueq: with sigma of 0.01 and sigma for
terminal atoms of 0.02
Uanis(C20A) \\sim Ueq, Uanis(C20B) \\sim Ueq: with sigma of 0.01 and sigma for
terminal atoms of 0.02
Uanis(C19A) \\sim Ueq, Uanis(C19B) \\sim Ueq: with sigma of 0.01 and sigma for
terminal atoms of 0.02
Uanis(C18A) \\sim Ueq, Uanis(C18B) \\sim Ueq: with sigma of 0.01 and sigma for
terminal atoms of 0.02
Uanis(C17A) \\sim Ueq, Uanis(C17B) \\sim Ueq: with sigma of 0.01 and sigma for
terminal atoms of 0.02
Uanis(N2A) \\sim Ueq, Uanis(N2B) \\sim Ueq: with sigma of 0.01 and sigma for
terminal atoms of 0.02
Uanis(C15A) \\sim Ueq, Uanis(C15B) \\sim Ueq: with sigma of 0.01 and sigma for
terminal atoms of 0.02
Uanis(C14A) \\sim Ueq, Uanis(C14B) \\sim Ueq: with sigma of 0.01 and sigma for
terminal atoms of 0.02
Uanis(C13A) \\sim Ueq, Uanis(C13B) \\sim Ueq: with sigma of 0.01 and sigma for
terminal atoms of 0.02
Uanis(O3A) = Uanis(O3B)
Uanis(O7A) = Uanis(O7B)
Uanis(O5A) = Uanis(O5B)
Uanis(Tb2A) = Uanis(Tb2B)
Uanis(O2A) = Uanis(O2B)
Uanis(O1A) = Uanis(O1B)
Uanis(C7A) = Uanis(C7B)
Uanis(C6A) = Uanis(C6B)
Uanis(C5A) = Uanis(C5B)
Uanis(C22A) = Uanis(C22B)
Uanis(C21A) = Uanis(C21B)
Uanis(C20A) = Uanis(C20B)
Uanis(C19A) = Uanis(C19B)
Uanis(C18A) = Uanis(C18B)
Uanis(C17A) = Uanis(C17B)
Uanis(N2A) = Uanis(N2B)
Uanis(C15A) = Uanis(C15B)
Uanis(C14A) = Uanis(C14B)
Uanis(C13A) = Uanis(C13B)
5. Others
 Sof(H1Ab)=Sof(H23a)=Sof(O3B)=Sof(H3Ba)=Sof(H3Bb)=Sof(O1B)=Sof(O2B)=Sof(O5B)=
 Sof(O7B)=Sof(C5B)=Sof(H5B)=Sof(C6B)=Sof(C7B)=Sof(H7B)=Sof(C12B)=Sof(C13B)=
 Sof(H13B)=Sof(C14B)=Sof(C15B)=Sof(H15B)=Sof(N2B)=Sof(C17B)=Sof(H17B)=Sof(C18B)=
 Sof(C19B)=Sof(H19B)=Sof(C20B)=Sof(C21B)=Sof(C22B)=Sof(H22B)=1-FVAR(1)
 Sof(Tb2B)=0.5*(1-FVAR(2))
 Sof(Tb2A)=0.5*FVAR(2)
 Sof(H2AA)=Sof(H3AA)=Sof(H23)=Sof(O3A)=Sof(H3Ab)=Sof(H3Ac)=Sof(O1A)=Sof(O2A)=
 Sof(O5A)=Sof(O7A)=Sof(C5A)=Sof(H5A)=Sof(C6A)=Sof(C7A)=Sof(H7A)=Sof(C12A)=
 Sof(C13A)=Sof(H13A)=Sof(C14A)=Sof(C15A)=Sof(H15A)=Sof(N2A)=Sof(C17A)=Sof(H17A)=
 Sof(C18A)=Sof(C19A)=Sof(H19A)=Sof(C20A)=Sof(C21A)=Sof(C22A)=Sof(H22A)=FVAR(1)
 Fixed Sof: O4(0.5) H4(0.5)
6.a Riding coordinates:
 O3A(H3Ab,H3Ac), O3B(H3Ba,H3Bb), O4(H4)
6.b Aromatic/amide H refined with riding coordinates:
 C1AA(H1AA), C2AA(H2AA), C3AA(H3AA), C9(H9), C10(H10), C23(H23), C24(H24),
 C25(H25), C26(H26), C29(H29), C30(H30), C33(H33), C35(H35), C36(H36), C37(H37),
  C5A(H5A), C7A(H7A), C13A(H13A), C15A(H15A), C17A(H17A), C19A(H19A),
 C22A(H22A), C5B(H5B), C7B(H7B), C13B(H13B), C15B(H15B), C17B(H17B), C19B(H19B),
  C22B(H22B)
;
_shelx_shelxl_version_number 2014/7
_olex2_submission_special_instructions 'No special instructions were received'

loop_
_space_group_symop_operation_xyz
'x, y, z'
'-x, y+1/2, -z+1/2'
'-x, -y, -z'
'x, -y-1/2, z-1/2'

loop_
_atom_site_label
_atom_site_type_symbol
_atom_site_fract_x
_atom_site_fract_y
_atom_site_fract_z
_atom_site_U_iso_or_equiv
_atom_site_adp_type
_atom_site_occupancy
_atom_site_site_symmetry_order
_atom_site_calc_flag
_atom_site_refinement_flags_posn
_atom_site_refinement_flags_adp
_atom_site_refinement_flags_occupancy
_atom_site_disorder_assembly
_atom_site_disorder_group
Tb1 Tb 0.66286(3) 0.03897(2) 0.03692(2) 0.01717(15) Uani 1 1 d . U . . .
O6 O 0.7538(5) 0.1384(5) -0.0182(4) 0.0546(16) Uani 1 1 d . U . . .
O8 O 0.5346(5) 0.1388(5) -0.0047(4) 0.0534(17) Uani 1 1 d . U . . .
O9 O 0.4359(5) 0.5231(4) 0.3755(3) 0.0406(14) Uani 1 1 d . U . . .
O10 O 0.6029(5) 0.4905(4) 0.4078(3) 0.0375(13) Uani 1 1 d . U . . .
N7 N 0.7147(4) 0.1708(4) 0.1298(4) 0.0260(11) Uani 1 1 d . U . . .
C1 C 0.4442(7) 0.1618(5) -0.0295(5) 0.0354(16) Uani 1 1 d . U . . .
C1AA C 0.5038(7) 0.3144(6) -0.0470(5) 0.0391(16) Uani 1 1 d . U . . .
H1AA H 0.5713 0.2946 -0.0306 0.047 Uiso 1 1 calc R . . . .
C2 C 0.4235(6) 0.2564(5) -0.0498(5) 0.0323(14) Uani 1 1 d D U . . .
C2AA C 0.4857(8) 0.4005(6) -0.0681(6) 0.0458(18) Uani 1 1 d D U . . .
H2AA H 0.5406 0.4361 -0.0728 0.055 Uiso 0.667(2) 1 calc R . P A 1
H1AB H 0.539(15) 0.362(16) -0.069(19) 0.055 Uiso 0.333(2) 1 d DR . P A 2
C3AA C 0.8294(8) 0.3962(8) -0.1619(7) 0.061(2) Uani 1 1 d . U . . .
H3AA H 0.8301 0.4361 -0.2003 0.073 Uiso 0.667(2) 1 calc R . P A 1
C8 C 0.8291(7) 0.2467(8) -0.0786(6) 0.0520(18) Uani 1 1 d . U . . .
C9 C 0.7387(7) 0.2833(7) -0.1137(6) 0.0499(19) Uani 1 1 d . U . . .
H9 H 0.6769 0.2581 -0.1095 0.060 Uiso 1 1 calc R . . . .
C10 C 0.7390(8) 0.3590(8) -0.1562(7) 0.059(2) Uani 1 1 d . U . . .
H10 H 0.6769 0.3844 -0.1809 0.071 Uiso 1 1 calc R . . . .
C23 C 0.8425(7) -0.1414(7) 0.2426(7) 0.0489(18) Uani 1 1 d D U . . .
H23 H 0.7737 -0.1260 0.2247 0.059 Uiso 0.667(2) 1 calc R . P A 1
H23A H 0.784(14) -0.107(17) 0.240(19) 0.059 Uiso 0.333(2) 1 d DR . P A 2
C24 C 0.8743(7) -0.1960(8) 0.3031(7) 0.059(2) Uani 1 1 d . U . . .
H24 H 0.8270 -0.2147 0.3299 0.070 Uiso 1 1 calc R . . . .
C25 C 0.6418(5) 0.2209(5) 0.1487(4) 0.0268(13) Uani 1 1 d . U . . .
H25 H 0.5737 0.2023 0.1339 0.032 Uiso 1 1 calc R . . . .
C26 C 0.8123(6) 0.1971(5) 0.1517(5) 0.0318(15) Uani 1 1 d . U . . .
H26 H 0.8628 0.1624 0.1389 0.038 Uiso 1 1 calc R . . . .
C27 C 0.8429(6) 0.2737(5) 0.1930(5) 0.0343(15) Uani 1 1 d . U . . .
C28 C 0.9528(6) 0.3010(5) 0.2163(6) 0.0403(18) Uani 1 1 d . U . . .
C29 C 1.0228(7) 0.2755(7) 0.1744(7) 0.049(2) Uani 1 1 d . U . . .
H29 H 1.0017 0.2401 0.1320 0.059 Uiso 1 1 calc R . . . .
C30 C 0.7656(6) 0.3251(5) 0.2112(5) 0.0322(15) Uani 1 1 d . U . . .
H30 H 0.7827 0.3770 0.2382 0.039 Uiso 1 1 calc R . . . .
C31 C 0.6627(5) 0.2990(5) 0.1890(4) 0.0269(13) Uani 1 1 d . U . . .
C32 C 0.5778(5) 0.3522(5) 0.2054(4) 0.0263(13) Uani 1 1 d . U . . .
C33 C 0.5879(5) 0.3968(4) 0.2730(4) 0.0228(12) Uani 1 1 d . U . . .
H33 H 0.6503 0.3947 0.3086 0.027 Uiso 1 1 calc R . . . .
C34 C 0.5060(6) 0.4448(5) 0.2886(4) 0.0243(12) Uani 1 1 d . U . . .
C35 C 0.4131(6) 0.4484(5) 0.2347(5) 0.0297(14) Uani 1 1 d . U . . .
H35 H 0.3577 0.4791 0.2451 0.036 Uiso 1 1 calc R . . . .
C36 C 0.4019(6) 0.4065(6) 0.1654(5) 0.0387(17) Uani 1 1 d . U . . .
H36 H 0.3402 0.4105 0.1291 0.046 Uiso 1 1 calc R . . . .
C37 C 0.4839(6) 0.3588(6) 0.1511(5) 0.0352(16) Uani 1 1 d . U . . .
H37 H 0.4767 0.3308 0.1049 0.042 Uiso 1 1 calc R . . . .
C38 C 0.5165(6) 0.4892(5) 0.3632(4) 0.0286(13) Uani 1 1 d . U . . .
C39 C 0.8302(7) 0.1680(9) -0.0305(6) 0.0577(19) Uani 1 1 d . U . . .
O3A O 1.1206(11) 0.1041(10) 0.0979(9) 0.080(3) Uani 0.667(2) 1 d . U P A 1
H3AB H 1.1801 0.1056 0.0807 0.120 Uiso 0.667(2) 1 d R . P A 1
H3AC H 1.1405 0.0835 0.1466 0.120 Uiso 0.667(2) 1 d R . P A 1
Tb2A Tb 0.99203(11) 0.02135(10) 0.02314(9) 0.0219(3) Uani 0.3337(11) 1 d . U P A 1
O1A O 0.7935(8) -0.0141(8) 0.1347(6) 0.0382(17) Uani 0.667(2) 1 d . U P A 1
O2A O 0.9503(7) -0.0050(7) 0.1345(6) 0.0465(14) Uani 0.667(2) 1 d . U P A 1
O5A O 0.9174(8) 0.1437(8) 0.0091(6) 0.0540(18) Uani 0.667(2) 1 d . U P A 1
O7A O 0.6401(9) -0.1121(10) 0.0360(9) 0.037(2) Uani 0.667(2) 1 d . U P A 1
C5A C 0.3966(12) 0.4326(10) -0.0813(9) 0.0426(18) Uani 0.667(2) 1 d . U P A 1
H5A H 0.3856 0.4882 -0.1029 0.051 Uiso 0.667(2) 1 calc R . P A 1
C6A C 0.3141(10) 0.3881(9) -0.0649(8) 0.0401(17) Uani 0.667(2) 1 d . U P A 1
C7A C 0.3261(10) 0.2946(9) -0.0554(9) 0.0381(18) Uani 0.667(2) 1 d . U P A 1
H7A H 0.2699 0.2596 -0.0530 0.046 Uiso 0.667(2) 1 calc R . P A 1
C12A C 0.9275(12) 0.3734(11) -0.1067(11) 0.053(2) Uani 0.667(2) 1 d . U P A 1
C13A C 0.9254(11) 0.2926(11) -0.0720(10) 0.0479(19) Uani 0.667(2) 1 d . U P A 1
H13A H 0.9863 0.2678 -0.0444 0.057 Uiso 0.667(2) 1 calc R . P A 1
C14A C 1.0286(11) 0.4251(10) -0.0892(9) 0.0463(16) Uani 0.667(2) 1 d . U P A 1
C15A C 1.0318(12) 0.5188(10) -0.0777(9) 0.050(2) Uani 0.667(2) 1 d . U P A 1
H15A H 0.9700 0.5491 -0.0825 0.060 Uiso 0.667(2) 1 calc R . P A 1
N2A N 1.1213(10) 0.5646(9) -0.0601(8) 0.0505(19) Uani 0.667(2) 1 d . U P A 1
C17A C 1.2060(12) 0.5222(10) -0.0558(9) 0.049(2) Uani 0.667(2) 1 d . U P A 1
H17A H 1.2668 0.5545 -0.0434 0.059 Uiso 0.667(2) 1 calc R . P A 1
C18A C 1.2149(11) 0.4302(10) -0.0684(8) 0.0441(18) Uani 0.667(2) 1 d . U P A 1
C19A C 1.1209(11) 0.3806(10) -0.0868(9) 0.0443(17) Uani 0.667(2) 1 d . U P A 1
H19A H 1.1213 0.3206 -0.0968 0.053 Uiso 0.667(2) 1 calc R . P A 1
C20A C 0.8801(10) -0.0410(9) 0.1577(9) 0.0393(15) Uani 0.667(2) 1 d . U P A 1
C21A C 0.9133(11) -0.1125(10) 0.2118(9) 0.0400(16) Uani 0.667(2) 1 d . U P A 1
C22A C 1.0146(11) -0.1400(10) 0.2293(8) 0.038(2) Uani 0.667(2) 1 d . U P A 1
H22A H 1.0605 -0.1171 0.2031 0.045 Uiso 0.667(2) 1 calc R . P A 1
O3B O 1.086(2) 0.1508(9) 0.0264(17) 0.080(3) Uani 0.333(2) 1 d D U P A 2
H3BA H 1.1173 0.1738 0.0683 0.120 Uiso 0.333(2) 1 d R . P A 2
H3BB H 1.0787 0.1895 -0.0087 0.120 Uiso 0.333(2) 1 d R . P A 2
Tb2B Tb 1.0341(3) 0.00856(19) 0.01423(18) 0.0219(3) Uani 0.1663(11) 1 d D U P A 2
O1B O 0.8112(17) -0.0092(17) 0.1120(13) 0.0382(17) Uani 0.333(2) 1 d . U P A 2
O2B O 0.9273(14) -0.0683(15) 0.0722(12) 0.0465(14) Uani 0.333(2) 1 d . U P A 2
O5B O 0.8834(16) 0.0829(15) -0.0710(13) 0.0540(18) Uani 0.333(2) 1 d . U P A 2
O7B O 0.614(2) -0.107(2) 0.044(2) 0.037(2) Uani 0.333(2) 1 d . U P A 2
C5B C 0.369(2) 0.424(2) -0.1122(19) 0.0426(18) Uani 0.333(2) 1 d . U P A 2
H5B H 0.3520 0.4790 -0.1334 0.051 Uiso 0.333(2) 1 calc R . P A 2
C6B C 0.299(2) 0.3623(13) -0.1171(16) 0.0401(17) Uani 0.333(2) 1 d D U P A 2
C7B C 0.3255(12) 0.2760(14) -0.0939(15) 0.0381(18) Uani 0.333(2) 1 d D U P A 2
H7B H 0.2773 0.2313 -0.1079 0.046 Uiso 0.333(2) 1 calc R . P A 2
C12B C 0.911(2) 0.3424(19) -0.1518(18) 0.043(2) Uani 0.333(2) 1 d . U P A 2
C13B C 0.912(2) 0.263(2) -0.112(2) 0.0479(19) Uani 0.333(2) 1 d . U P A 2
H13B H 0.9655 0.2230 -0.1079 0.057 Uiso 0.333(2) 1 calc R . P A 2
C14B C 1.007(2) 0.375(2) -0.1721(17) 0.0463(16) Uani 0.333(2) 1 d . U P A 2
C15B C 1.000(2) 0.425(2) -0.2372(18) 0.050(2) Uani 0.333(2) 1 d . U P A 2
H15B H 0.9346 0.4413 -0.2643 0.060 Uiso 0.333(2) 1 calc R . P A 2
N2B N 1.080(2) 0.4508(17) -0.2630(16) 0.0505(19) Uani 0.333(2) 1 d . U P A 2
C17B C 1.174(2) 0.429(2) -0.2256(18) 0.049(2) Uani 0.333(2) 1 d . U P A 2
H17B H 1.2303 0.4450 -0.2448 0.059 Uiso 0.333(2) 1 calc R . P A 2
C18B C 1.190(2) 0.3832(19) -0.1573(17) 0.0441(18) Uani 0.333(2) 1 d . U P A 2
C19B C 1.106(2) 0.3536(19) -0.1344(18) 0.0443(17) Uani 0.333(2) 1 d . U P A 2
H19B H 1.1161 0.3179 -0.0919 0.053 Uiso 0.333(2) 1 calc R . P A 2
C20B C 0.8775(19) -0.0659(19) 0.1181(18) 0.0393(15) Uani 0.333(2) 1 d . U P A 2
C21B C 0.909(2) -0.123(2) 0.1821(18) 0.0400(16) Uani 0.333(2) 1 d . U P A 2
C22B C 1.005(2) -0.159(2) 0.2016(18) 0.038(2) Uani 0.333(2) 1 d . U P A 2
H22B H 1.0464 -0.1595 0.1670 0.045 Uiso 0.333(2) 1 calc R . P A 2
O4 O 0.8063(11) -0.0367(11) -0.0054(10) 0.059(3) Uani 0.5 1 d . U P A 2
H4 H 0.7897 -0.0803 -0.0198 0.089 Uiso 0.5 1 d R . P A 2

loop_
_atom_site_aniso_label
_atom_site_aniso_U_11
_atom_site_aniso_U_22
_atom_site_aniso_U_33
_atom_site_aniso_U_23
_atom_site_aniso_U_13
_atom_site_aniso_U_12
Tb1 0.0178(2) 0.0129(2) 0.0214(2) 0.00083(12) 0.00595(15) -0.00311(12)
O6 0.059(3) 0.069(4) 0.045(3) -0.003(3) 0.031(3) -0.037(3)
O8 0.050(3) 0.059(4) 0.048(3) 0.009(3) 0.006(3) 0.037(3)
O9 0.052(3) 0.042(3) 0.036(3) 0.000(2) 0.027(3) 0.023(3)
O10 0.051(3) 0.042(3) 0.019(2) 0.000(2) 0.008(2) 0.020(3)
N7 0.024(3) 0.020(2) 0.038(3) -0.009(2) 0.015(2) -0.006(2)
C1 0.044(4) 0.026(3) 0.033(3) -0.002(3) 0.002(3) 0.011(3)
C1AA 0.034(3) 0.039(4) 0.044(4) 0.004(3) 0.011(3) -0.007(3)
C2 0.030(3) 0.021(3) 0.045(3) 0.002(3) 0.006(3) 0.000(2)
C2AA 0.047(3) 0.035(4) 0.056(4) 0.002(3) 0.014(3) -0.019(3)
C3AA 0.048(4) 0.056(4) 0.079(5) 0.026(4) 0.017(4) 0.023(3)
C8 0.035(3) 0.062(4) 0.063(4) 0.028(3) 0.021(3) 0.004(3)
C9 0.030(3) 0.056(5) 0.065(5) 0.003(4) 0.014(3) 0.007(3)
C10 0.041(4) 0.051(5) 0.079(5) 0.005(4) 0.003(4) 0.022(4)
C23 0.026(3) 0.041(4) 0.082(5) 0.011(4) 0.019(3) 0.009(3)
C24 0.035(4) 0.065(6) 0.086(6) 0.018(5) 0.034(4) 0.009(4)
C25 0.024(3) 0.026(3) 0.035(3) -0.010(3) 0.016(3) -0.006(2)
C26 0.025(3) 0.026(3) 0.048(4) -0.014(3) 0.018(3) -0.005(3)
C27 0.028(3) 0.026(3) 0.055(4) -0.020(3) 0.022(3) -0.006(3)
C28 0.027(3) 0.026(3) 0.075(5) -0.022(3) 0.026(3) -0.011(3)
C29 0.031(4) 0.046(5) 0.079(6) -0.017(4) 0.029(4) -0.008(3)
C30 0.028(3) 0.026(3) 0.048(4) -0.019(3) 0.020(3) -0.006(3)
C31 0.026(3) 0.024(3) 0.036(3) -0.011(3) 0.017(2) -0.002(2)
C32 0.023(3) 0.023(3) 0.036(3) -0.007(2) 0.013(2) -0.003(2)
C33 0.022(3) 0.019(3) 0.028(3) -0.004(2) 0.008(2) 0.003(2)
C34 0.029(3) 0.021(3) 0.027(3) 0.002(2) 0.014(2) 0.006(2)
C35 0.023(3) 0.029(3) 0.039(3) -0.002(3) 0.011(3) 0.007(3)
C36 0.024(3) 0.042(4) 0.045(4) -0.011(3) -0.001(3) 0.005(3)
C37 0.030(3) 0.038(4) 0.037(3) -0.016(3) 0.006(3) 0.000(3)
C38 0.044(3) 0.022(3) 0.024(3) 0.007(2) 0.017(2) 0.013(3)
C39 0.041(3) 0.068(4) 0.069(4) 0.032(3) 0.022(3) -0.001(3)
O3A 0.072(5) 0.078(5) 0.086(6) 0.002(5) 0.012(4) -0.007(4)
Tb2A 0.0254(8) 0.0191(6) 0.0271(6) -0.0003(5) 0.0179(6) 0.0093(5)
O1A 0.023(3) 0.032(3) 0.052(3) 0.003(3) -0.007(3) 0.008(2)
O2A 0.036(3) 0.051(3) 0.053(3) 0.011(2) 0.010(2) 0.005(2)
O5A 0.047(3) 0.055(4) 0.063(4) 0.024(3) 0.018(3) 0.002(3)
O7A 0.044(5) 0.017(3) 0.045(4) 0.004(3) -0.003(4) -0.009(4)
C5A 0.045(3) 0.029(3) 0.054(4) 0.007(3) 0.013(3) -0.007(3)
C6A 0.039(3) 0.029(3) 0.052(3) 0.008(3) 0.009(3) -0.001(3)
C7A 0.033(3) 0.028(3) 0.051(4) 0.009(3) 0.006(3) -0.001(3)
C12A 0.042(3) 0.048(4) 0.069(4) 0.023(4) 0.016(4) 0.008(3)
C13A 0.037(3) 0.047(3) 0.062(4) 0.022(3) 0.015(3) 0.006(3)
C14A 0.044(3) 0.041(3) 0.056(3) 0.014(3) 0.015(3) 0.006(3)
C15A 0.049(3) 0.043(4) 0.057(4) 0.014(3) 0.013(3) 0.007(3)
N2A 0.056(4) 0.039(3) 0.057(4) 0.011(3) 0.015(3) 0.005(3)
C17A 0.049(3) 0.038(4) 0.059(4) 0.011(3) 0.011(3) 0.001(3)
C18A 0.044(3) 0.036(3) 0.053(3) 0.008(3) 0.013(3) 0.001(3)
C19A 0.042(3) 0.038(3) 0.054(3) 0.011(3) 0.013(3) 0.003(3)
C20A 0.027(2) 0.038(3) 0.052(3) 0.011(2) 0.007(2) 0.004(2)
C21A 0.027(3) 0.034(3) 0.058(3) 0.015(3) 0.009(3) 0.005(2)
C22A 0.027(3) 0.034(4) 0.054(4) 0.019(3) 0.013(3) 0.003(3)
O3B 0.072(5) 0.078(5) 0.086(6) 0.002(5) 0.012(4) -0.007(4)
Tb2B 0.0254(8) 0.0191(6) 0.0271(6) -0.0003(5) 0.0179(6) 0.0093(5)
O1B 0.023(3) 0.032(3) 0.052(3) 0.003(3) -0.007(3) 0.008(2)
O2B 0.036(3) 0.051(3) 0.053(3) 0.011(2) 0.010(2) 0.005(2)
O5B 0.047(3) 0.055(4) 0.063(4) 0.024(3) 0.018(3) 0.002(3)
O7B 0.044(5) 0.017(3) 0.045(4) 0.004(3) -0.003(4) -0.009(4)
C5B 0.045(3) 0.029(3) 0.054(4) 0.007(3) 0.013(3) -0.007(3)
C6B 0.039(3) 0.029(3) 0.052(3) 0.008(3) 0.009(3) -0.001(3)
C7B 0.033(3) 0.028(3) 0.051(4) 0.009(3) 0.006(3) -0.001(3)
C12B 0.036(4) 0.039(5) 0.055(5) 0.019(4) 0.016(4) 0.012(4)
C13B 0.037(3) 0.047(3) 0.062(4) 0.022(3) 0.015(3) 0.006(3)
C14B 0.044(3) 0.041(3) 0.056(3) 0.014(3) 0.015(3) 0.006(3)
C15B 0.049(3) 0.043(4) 0.057(4) 0.014(3) 0.013(3) 0.007(3)
N2B 0.056(4) 0.039(3) 0.057(4) 0.011(3) 0.015(3) 0.005(3)
C17B 0.049(3) 0.038(4) 0.059(4) 0.011(3) 0.011(3) 0.001(3)
C18B 0.044(3) 0.036(3) 0.053(3) 0.008(3) 0.013(3) 0.001(3)
C19B 0.042(3) 0.038(3) 0.054(3) 0.011(3) 0.013(3) 0.003(3)
C20B 0.027(2) 0.038(3) 0.052(3) 0.011(2) 0.007(2) 0.004(2)
C21B 0.027(3) 0.034(3) 0.058(3) 0.015(3) 0.009(3) 0.005(2)
C22B 0.027(3) 0.034(4) 0.054(4) 0.019(3) 0.013(3) 0.003(3)
O4 0.036(5) 0.071(6) 0.076(6) -0.020(6) 0.023(5) 0.007(5)

loop_
_atom_type_symbol
_atom_type_description
_atom_type_scat_dispersion_real
_atom_type_scat_dispersion_imag
_atom_type_scat_source
C C 0.0181 0.0091 'International Tables Vol C Tables 4.2.6.8 and 6.1.1.4'
H H 0.0000 0.0000 'International Tables Vol C Tables 4.2.6.8 and 6.1.1.4'
N N 0.0311 0.0180 'International Tables Vol C Tables 4.2.6.8 and 6.1.1.4'
O O 0.0492 0.0322 'International Tables Vol C Tables 4.2.6.8 and 6.1.1.4'
Tb Tb -9.1472 9.1891 'International Tables Vol C Tables 4.2.6.8 and 6.1.1.4'

loop_
_geom_angle_atom_site_label_1
_geom_angle_atom_site_label_2
_geom_angle_atom_site_label_3
_geom_angle
_geom_angle_site_symmetry_1
_geom_angle_site_symmetry_3
O6 Tb1 O9 144.4(2) . 2_645
O6 Tb1 O10 77.1(2) . 4_565
O6 Tb1 N7 72.3(2) . .
O6 Tb1 O1A 100.6(3) . .
O6 Tb1 O7A 136.6(4) . .
O6 Tb1 O7B 146.4(8) . .
O6 Tb1 O4 69.3(4) . .
O8 Tb1 O6 81.4(3) . .
O8 Tb1 O9 78.1(3) . 2_645
O8 Tb1 O10 74.9(2) . 4_565
O8 Tb1 N7 76.7(2) . .
O8 Tb1 O1A 148.7(3) . .
O8 Tb1 O7A 124.7(4) . .
O8 Tb1 O7B 116.9(7) . .
O8 Tb1 O4 140.4(4) . .
O9 Tb1 O10 124.0(2) 2_645 4_565
O9 Tb1 N7 74.80(19) 2_645 .
O9 Tb1 O1A 83.1(3) 2_645 .
O9 Tb1 O7B 69.2(8) 2_645 .
O9 Tb1 O4 140.1(4) 2_645 .
O10 Tb1 N7 140.7(2) 4_565 .
O10 Tb1 O4 73.0(4) 4_565 .
O1A Tb1 O10 136.2(3) . 4_565
O1A Tb1 N7 74.3(3) . .
O7A Tb1 O9 78.8(4) . 2_645
O7A Tb1 O10 77.9(4) . 4_565
O7A Tb1 N7 141.2(4) . .
O7A Tb1 O1A 74.7(5) . .
O1B Tb1 O6 90.0(6) . .
O1B Tb1 O8 154.7(7) . .
O1B Tb1 O9 96.2(6) . 2_645
O1B Tb1 O10 126.4(6) . 4_565
O1B Tb1 N7 78.0(7) . .
O1B Tb1 O7B 82.9(10) . .
O1B Tb1 O4 54.0(7) . .
O7B Tb1 O10 80.9(9) . 4_565
O7B Tb1 N7 136.8(9) . .
O7B Tb1 O4 80.1(8) . .
O4 Tb1 N7 116.6(4) . .
C39 O6 Tb1 153.6(8) . .
C1 O8 Tb1 154.5(7) . .
C38 O9 Tb1 144.8(5) . 2_655
C38 O10 Tb1 134.3(5) . 4_566
C25 N7 Tb1 120.3(4) . .
C26 N7 Tb1 121.1(5) . .
C26 N7 C25 118.1(6) . .
O8 C1 C2 118.1(8) . .
O8 C1 O7A 127.1(10) . 3_655
O7A C1 C2 114.6(9) 3_655 .
O7B C1 O8 115.7(18) 3_655 .
O7B C1 C2 125.2(18) 3_655 .
H1AA C1AA H1AB 81.4 . .
C2 C1AA H1AA 119.5 . .
C2 C1AA H1AB 152(10) . .
C2AA C1AA H1AA 119.5 . .
C2AA C1AA C2 121.0(8) . .
C2AA C1AA H1AB 42.8(8) . .
C1AA C2 C1 120.5(7) . .
C1AA C2 C7A 116.0(9) . .
C1AA C2 C7B 120.0(11) . .
C7A C2 C1 122.0(8) . .
C7B C2 C1 116.3(11) . .
C1AA C2AA H2AA 119.3 . .
C1AA C2AA H1AB 47(10) . .
C1AA C2AA C5B 115.7(12) . .
C5A C2AA C1AA 121.4(10) . .
C5A C2AA H2AA 119.3 . .
C5B C2AA H1AB 141(10) . .
C10 C3AA H3AA 119.8 . .
C10 C3AA C12A 120.4(11) . .
C12A C3AA H3AA 119.8 . .
C12B C3AA C10 116.5(16) . .
C9 C8 C39 119.8(9) . .
C9 C8 C13A 121.5(11) . .
C9 C8 C13B 115.4(14) . .
C13A C8 C39 117.2(10) . .
C13B C8 C39 120.2(14) . .
C8 C9 H9 120.4 . .
C8 C9 C10 119.2(9) . .
C10 C9 H9 120.4 . .
C3AA C10 C9 120.5(9) . .
C3AA C10 H10 119.8 . .
C9 C10 H10 119.8 . .
C24 C23 H23 121.9 . .
C24 C23 H23A 119(10) . .
C24 C23 C21B 123.4(13) . .
C21A C23 H23 121.9 . .
C21A C23 C24 116.1(10) . .
C21B C23 H23A 118(10) . .
C23 C24 H24 119.4 . .
C23 C24 C29 121.3(9) . 2_745
C29 C24 H24 119.4 2_745 .
N7 C25 H25 118.2 . .
N7 C25 C31 123.6(6) . .
C31 C25 H25 118.2 . .
N7 C26 H26 118.2 . .
N7 C26 C27 123.7(7) . .
C27 C26 H26 118.2 . .
C26 C27 C28 122.1(7) . .
C26 C27 C30 117.1(7) . .
C30 C27 C28 120.8(7) . .
C27 C28 C22B 118.7(13) . 2_755
C29 C28 C27 120.6(8) . .
C29 C28 C22B 119.4(13) . 2_755
C22A C28 C27 121.8(9) 2_755 .
C22A C28 C29 116.9(9) 2_755 .
C24 C29 H29 120.4 2_755 .
C28 C29 C24 119.2(9) . 2_755
C28 C29 H29 120.4 . .
C27 C30 H30 119.8 . .
C27 C30 C31 120.4(7) . .
C31 C30 H30 119.8 . .
C25 C31 C30 117.2(6) . .
C25 C31 C32 120.5(6) . .
C30 C31 C32 122.3(6) . .
C33 C32 C31 122.0(6) . .
C33 C32 C37 118.5(6) . .
C37 C32 C31 119.5(7) . .
C32 C33 H33 119.3 . .
C32 C33 C34 121.4(7) . .
C34 C33 H33 119.3 . .
C33 C34 C38 120.7(7) . .
C35 C34 C33 119.0(7) . .
C35 C34 C38 120.2(6) . .
C34 C35 H35 119.6 . .
C34 C35 C36 120.8(7) . .
C36 C35 H35 119.6 . .
C35 C36 H36 120.3 . .
C37 C36 C35 119.3(7) . .
C37 C36 H36 120.3 . .
C32 C37 H37 119.5 . .
C36 C37 C32 121.0(7) . .
C36 C37 H37 119.5 . .
O9 C38 C34 116.5(7) . .
O10 C38 O9 125.0(7) . .
O10 C38 C34 118.5(6) . .
O6 C39 C8 122.1(10) . .
O6 C39 O5A 119.7(10) . .
O6 C39 O5B 105.0(12) . .
C8 C39 O5B 107.3(10) . .
O5A C39 C8 116.8(9) . .
H3AB O3A H3AC 105.3 . .
Tb2A O3A H3AB 113.2 . .
Tb2A O3A H3AC 113.1 . .
O3A Tb2A O5A 107.7(5) . 3_755
Tb2A Tb2A O3A 120.9(4) 3_755 .
Tb2A Tb2A O2A 134.7(3) 3_755 .
Tb2A Tb2A O5A 35.7(2) 3_755 3_755
Tb2A Tb2A O5A 126.0(3) 3_755 .
O2A Tb2A O3A 82.5(5) . .
O2A Tb2A O5A 103.4(3) . 3_755
O5A Tb2A O3A 81.7(5) . .
O5A Tb2A O2A 93.2(4) . .
O5A Tb2A O5A 161.72(15) . 3_755
C20A O1A Tb1 150.4(11) . .
C20A O2A Tb2A 138.4(10) . .
C39 O5A Tb2A 132.2(10) . .
C39 O5A Tb2A 120.3(10) . 3_755
Tb2A O5A Tb2A 18.28(15) . 3_755
C1 O7A Tb1 131.8(9) 3_655 .
C2AA C5A H5A 118.8 . .
C2AA C5A C6A 122.5(13) . .
C6A C5A H5A 118.8 . .
C5A C6A C7A 115.9(13) . .
C5A C6A C18A 122.6(13) . 1_455
C7A C6A C18A 120.9(12) . 1_455
C2 C7A C6A 119.5(11) . .
C2 C7A H7A 120.2 . .
C6A C7A H7A 120.2 . .
C3AA C12A C14A 127.8(13) . .
C13A C12A C3AA 113.9(14) . .
C13A C12A C14A 118.1(13) . .
C8 C13A H13A 119.9 . .
C12A C13A C8 120.2(13) . .
C12A C13A H13A 119.9 . .
C15A C14A C12A 122.2(13) . .
C19A C14A C12A 119.2(14) . .
C19A C14A C15A 118.6(14) . .
C14A C15A H15A 118.8 . .
N2A C15A C14A 122.5(14) . .
N2A C15A H15A 118.8 . .
C17A N2A C15A 118.0(14) . .
N2A C17A H17A 117.1 . .
N2A C17A C18A 125.9(15) . .
C18A C17A H17A 117.1 . .
C17A C18A C6A 122.1(13) . 1_655
C17A C18A C19A 116.8(13) . .
C19A C18A C6A 121.1(13) . 1_655
C14A C19A C18A 118.1(14) . .
C14A C19A H19A 121.0 . .
C18A C19A H19A 121.0 . .
O1A C20A O2A 118.1(13) . .
O1A C20A C21A 126.9(13) . .
O2A C20A C21A 115.1(12) . .
C23 C21A C20A 114.3(12) . .
C23 C21A C22A 125.3(13) . .
C22A C21A C20A 120.3(13) . .
C28 C22A C21A 120.4(13) 2_745 .
C28 C22A H22A 119.8 2_745 .
C21A C22A H22A 119.8 . .
H3BA O3B H3BB 109.4 . .
Tb2B O3B H3BA 123.5 . .
Tb2B O3B H3BA 134.1 3_755 .
Tb2B O3B H3BB 127.1 . .
Tb2B O3B H3BB 115.1 3_755 .
Tb2B O3B Tb2B 16.5(2) . 3_755
O3B Tb2B O3B 163.5(2) . 3_755
O3B Tb2B O2B 130.5(10) . .
O3B Tb2B O5B 79.1(9) . .
Tb2B Tb2B O3B 122.2(8) 3_755 .
Tb2B Tb2B O3B 41.3(6) 3_755 3_755
Tb2B Tb2B O2B 94.7(7) 3_755 3_755
Tb2B Tb2B O2B 60.2(6) 3_755 .
Tb2B Tb2B O5B 43.4(6) 3_755 .
Tb2B Tb2B O5B 116.2(8) 3_755 3_755
Tb2B Tb2B O4 144.0(6) 3_755 3_755
O2B Tb2B O3B 47.6(8) . 3_755
O2B Tb2B O3B 114.0(9) 3_755 3_755
O2B Tb2B O3B 60.9(10) 3_755 .
O2B Tb2B O2B 154.9(3) 3_755 .
O2B Tb2B O5B 91.2(7) . .
O2B Tb2B O5B 67.8(7) 3_755 .
O2B Tb2B O4 54.7(7) 3_755 3_755
O5B Tb2B O3B 84.4(8) . 3_755
O5B Tb2B O3B 121.1(10) 3_755 .
O5B Tb2B O3B 75.3(9) 3_755 3_755
O5B Tb2B O2B 122.4(9) 3_755 3_755
O5B Tb2B O2B 73.8(8) 3_755 .
O5B Tb2B O5B 159.6(3) 3_755 .
O5B Tb2B O4 74.9(8) 3_755 3_755
O4 Tb2B O3B 63.1(8) 3_755 .
O4 Tb2B O3B 128.6(7) 3_755 3_755
O4 Tb2B O2B 147.9(7) 3_755 .
O4 Tb2B O5B 120.9(7) 3_755 .
C20B O1B Tb1 143(2) . .
Tb2B O2B Tb2B 25.1(3) 3_755 .
C20B O2B Tb2B 146(2) . .
C20B O2B Tb2B 147(2) . 3_755
C39 O5B Tb2B 115.0(12) . .
C39 O5B Tb2B 123.5(13) . 3_755
Tb2B O5B Tb2B 20.4(3) 3_755 .
C1 O7B Tb1 152(2) 3_655 .
C2AA C5B H5B 121.1 . .
C6B C5B C2AA 118(2) . .
C6B C5B H5B 121.1 . .
C5B C6B C7B 122(2) . .
C5B C6B C18B 118(2) . 1_455
C7B C6B C18B 119(2) . 1_455
C2 C7B H7B 119.7 . .
C6B C7B C2 120.5(18) . .
C6B C7B H7B 119.7 . .
C3AA C12B C13B 120(2) . .
C3AA C12B C14B 119(2) . .
C13B C12B C14B 121(2) . .
C8 C13B H13B 121.0 . .
C12B C13B C8 118(2) . .
C12B C13B H13B 121.0 . .
C15B C14B C12B 120(3) . .
C19B C14B C12B 125(3) . .
C19B C14B C15B 115(3) . .
C14B C15B H15B 117.8 . .
N2B C15B C14B 124(3) . .
N2B C15B H15B 117.8 . .
C17B N2B C15B 119(3) . .
N2B C17B H17B 119.6 . .
N2B C17B C18B 121(3) . .
C18B C17B H17B 119.6 . .
C17B C18B C6B 118(3) . 1_655
C19B C18B C6B 124(3) . 1_655
C19B C18B C17B 118(3) . .
C14B C19B H19B 118.9 . .
C18B C19B C14B 122(3) . .
C18B C19B H19B 118.9 . .
O1B C20B C21B 124(3) . .
O2B C20B O1B 118(3) . .
O2B C20B C21B 117(3) . .
C20B C21B C23 125(2) . .
C22B C21B C23 113(2) . .
C22B C21B C20B 122(3) . .
C28 C22B H22B 120.1 2_745 .
C21B C22B C28 120(3) . 2_745
C21B C22B H22B 120.1 . .
Tb1 O4 H4 109.8 . .
Tb2B O4 Tb1 138.7(7) 3_755 .
Tb2B O4 H4 111.4 3_755 .

loop_
_geom_bond_atom_site_label_1
_geom_bond_atom_site_label_2
_geom_bond_distance
_geom_bond_site_symmetry_2
Tb1 O6 2.312(6) .
Tb1 O8 2.279(6) .
Tb1 O9 2.314(5) 2_645
Tb1 O10 2.349(5) 4_565
Tb1 N7 2.610(6) .
Tb1 O1A 2.328(10) .
Tb1 O7A 2.314(15) .
Tb1 O1B 2.25(2) .
Tb1 O7B 2.32(3) .
Tb1 O4 2.507(13) .
O6 C39 1.184(11) .
O8 C1 1.236(10) .
O9 Tb1 2.314(5) 2_655
O9 C38 1.260(9) .
O10 Tb1 2.349(5) 4_566
O10 C38 1.247(10) .
N7 C25 1.343(9) .
N7 C26 1.331(9) .
C1 C2 1.494(11) .
C1 O7A 1.337(16) 3_655
C1 O7B 1.13(3) 3_655
C1AA H1AA 0.9300 .
C1AA C2 1.379(11) .
C1AA C2AA 1.370(13) .
C1AA H1AB 1.0(3) .
C2 C7A 1.405(15) .
C2 C7B 1.397(10) .
C2AA H2AA 0.9300 .
C2AA H1AB 0.930(10) .
C2AA C5A 1.255(19) .
C2AA C5B 1.62(3) .
C3AA H3AA 0.9300 .
C3AA C10 1.359(16) .
C3AA C12A 1.494(19) .
C3AA C12B 1.34(3) .
C8 C9 1.346(13) .
C8 C39 1.482(14) .
C8 C13A 1.443(17) .
C8 C13B 1.41(3) .
C9 H9 0.9300 .
C9 C10 1.388(16) .
C10 H10 0.9300 .
C23 H23 0.9300 .
C23 H23A 0.930(10) .
C23 C24 1.368(15) .
C23 C21A 1.286(18) .
C23 C21B 1.59(3) .
C24 H24 0.9300 .
C24 C29 1.407(13) 2_745
C25 H25 0.9300 .
C25 C31 1.389(10) .
C26 H26 0.9300 .
C26 C27 1.395(10) .
C27 C28 1.488(10) .
C27 C30 1.395(10) .
C28 C29 1.397(11) .
C28 C22A 1.332(16) 2_755
C28 C22B 1.59(3) 2_755
C29 C24 1.407(13) 2_755
C29 H29 0.9300 .
C30 H30 0.9300 .
C30 C31 1.396(10) .
C31 C32 1.479(9) .
C32 C33 1.386(10) .
C32 C37 1.408(11) .
C33 H33 0.9300 .
C33 C34 1.399(9) .
C34 C35 1.392(11) .
C34 C38 1.496(10) .
C35 H35 0.9300 .
C35 C36 1.394(11) .
C36 H36 0.9300 .
C36 C37 1.388(11) .
C37 H37 0.9300 .
C39 O5A 1.273(14) .
C39 O5B 1.72(3) .
O3A H3AB 0.9200 .
O3A H3AC 0.9218 .
O3A Tb2A 2.300(14) .
Tb2A Tb2A 1.125(4) 3_755
Tb2A O2A 2.268(10) .
Tb2A O5A 2.095(11) .
Tb2A O5A 2.902(12) 3_755
O1A C20A 1.205(17) .
O2A C20A 1.244(17) .
O5A Tb2A 2.902(12) 3_755
O7A C1 1.337(16) 3_655
C5A H5A 0.9300 .
C5A C6A 1.384(19) .
C6A C7A 1.435(18) .
C6A C18A 1.459(19) 1_455
C7A H7A 0.9300 .
C12A C13A 1.38(2) .
C12A C14A 1.53(2) .
C13A H13A 0.9300 .
C14A C15A 1.44(2) .
C14A C19A 1.40(2) .
C15A H15A 0.9300 .
C15A N2A 1.36(2) .
N2A C17A 1.29(2) .
C17A H17A 0.9300 .
C17A C18A 1.42(2) .
C18A C6A 1.459(19) 1_655
C18A C19A 1.44(2) .
C19A H19A 0.9300 .
C20A C21A 1.465(19) .
C21A C22A 1.38(2) .
C22A C28 1.332(16) 2_745
C22A H22A 0.9300 .
O3B H3BA 0.8580 .
O3B H3BB 0.8588 .
O3B Tb2B 2.261(10) .
O3B Tb2B 2.898(14) 3_755
Tb2B O3B 2.898(14) 3_755
Tb2B Tb2B 0.973(9) 3_755
Tb2B O2B 2.29(2) .
Tb2B O2B 1.99(2) 3_755
Tb2B O5B 2.51(2) .
Tb2B O5B 1.92(2) 3_755
Tb2B O4 2.217(14) 3_755
O1B C20B 1.22(4) .
O2B Tb2B 1.99(2) 3_755
O2B C20B 1.19(4) .
O5B Tb2B 1.92(2) 3_755
O7B C1 1.13(3) 3_655
C5B H5B 0.9300 .
C5B C6B 1.30(4) .
C6B C7B 1.395(10) .
C6B C18B 1.50(4) 1_455
C7B H7B 0.9300 .
C12B C13B 1.40(4) .
C12B C14B 1.50(4) .
C13B H13B 0.9300 .
C14B C15B 1.40(4) .
C14B C19B 1.38(4) .
C15B H15B 0.9300 .
C15B N2B 1.33(4) .
N2B C17B 1.32(4) .
C17B H17B 0.9300 .
C17B C18B 1.40(4) .
C18B C6B 1.50(4) 1_655
C18B C19B 1.36(4) .
C19B H19B 0.9300 .
C20B C21B 1.44(4) .
C21B C22B 1.37(4) .
C22B C28 1.59(3) 2_745
C22B H22B 0.9300 .
O4 Tb2B 2.217(14) 3_755
O4 H4 0.7271 .

loop_
_geom_torsion_atom_site_label_1
_geom_torsion_atom_site_label_2
_geom_torsion_atom_site_label_3
_geom_torsion_atom_site_label_4
_geom_torsion
_geom_torsion_site_symmetry_1
_geom_torsion_site_symmetry_4
Tb1 O6 C39 C8 -179.1(11) . .
Tb1 O6 C39 O5A -13(3) . .
Tb1 O6 C39 O5B 59(2) . .
Tb1 O8 C1 C2 -175.3(10) . .
Tb1 O8 C1 O7A 9(2) . 3_655
Tb1 O8 C1 O7B -6(3) . 3_655
Tb1 O9 C38 O10 -45.3(15) 2_655 .
Tb1 O9 C38 C34 135.0(8) 2_655 .
Tb1 O10 C38 O9 46.9(12) 4_566 .
Tb1 O10 C38 C34 -133.4(6) 4_566 .
Tb1 N7 C25 C31 -170.7(6) . .
Tb1 N7 C26 C27 171.2(7) . .
Tb1 O1A C20A O2A 40(3) . .
Tb1 O1A C20A C21A -140.7(17) . .
Tb1 O1B C20B O2B 63(5) . .
Tb1 O1B C20B C21B -125(3) . .
O6 C39 O5A Tb2A 80.9(14) . 3_755
O6 C39 O5A Tb2A 63.6(18) . .
O6 C39 O5B Tb2B -82.1(15) . 3_755
O6 C39 O5B Tb2B -103.4(11) . .
O8 C1 C2 C1AA 5.5(13) . .
O8 C1 C2 C7A -159.6(10) . .
O8 C1 C2 C7B 165.0(16) . .
N7 C25 C31 C30 -0.7(12) . .
N7 C25 C31 C32 177.9(7) . .
N7 C26 C27 C28 -179.8(9) . .
N7 C26 C27 C30 -0.5(14) . .
C1 C2 C7A C6A 171.5(11) . .
C1 C2 C7B C6B -179(2) . .
C1AA C2 C7A C6A 5.8(18) . .
C1AA C2 C7B C6B -19(3) . .
C1AA C2AA C5A C6A 10(2) . .
C1AA C2AA C5B C6B 7(3) . .
C2 C1AA C2AA C5A 9.3(17) . .
C2 C1AA C2AA C5B -12.5(18) . .
C2AA C1AA C2 C1 177.6(9) . .
C2AA C1AA C2 C7A -16.4(14) . .
C2AA C1AA C2 C7B 19(2) . .
C2AA C5A C6A C7A -20(2) . .
C2AA C5A C6A C18A 169.6(15) . 1_455
C2AA C5B C6B C7B -8(5) . .
C2AA C5B C6B C18B 179(2) . 1_455
C3AA C12A C13A C8 -12(2) . .
C3AA C12A C14A C15A 46(3) . .
C3AA C12A C14A C19A -132.0(17) . .
C3AA C12B C13B C8 -5(5) . .
C3AA C12B C14B C15B -40(5) . .
C3AA C12B C14B C19B 145(3) . .
C8 C9 C10 C3AA -0.5(18) . .
C8 C39 O5A Tb2A -112.5(11) . 3_755
C8 C39 O5A Tb2A -129.7(11) . .
C8 C39 O5B Tb2B 125.4(10) . .
C8 C39 O5B Tb2B 146.7(12) . 3_755
C9 C8 C39 O6 -4(2) . .
C9 C8 C39 O5A -170.7(12) . .
C9 C8 C39 O5B 116.6(13) . .
C9 C8 C13A C12A -5(2) . .
C9 C8 C13B C12B 29(4) . .
C10 C3AA C12A C13A 24(2) . .
C10 C3AA C12A C14A -160.9(15) . .
C10 C3AA C12B C13B -22(4) . .
C10 C3AA C12B C14B 168(2) . .
C23 C21A C22A C28 -2(3) . 2_745
C23 C21B C22B C28 -10(4) . 2_745
C24 C23 C21A C20A -168.2(13) . .
C24 C23 C21A C22A 8(2) . .
C24 C23 C21B C20B -180(2) . .
C24 C23 C21B C22B -7(3) . .
C25 N7 C26 C27 -0.2(13) . .
C25 C31 C32 C33 143.3(8) . .
C25 C31 C32 C37 -37.2(11) . .
C26 N7 C25 C31 0.8(12) . .
C26 C27 C28 C29 27.1(15) . .
C26 C27 C28 C22A -162.6(12) . 2_755
C26 C27 C28 C22B -139.8(15) . 2_755
C26 C27 C30 C31 0.7(13) . .
C27 C28 C29 C24 178.6(10) . 2_755
C27 C30 C31 C25 -0.1(12) . .
C27 C30 C31 C32 -178.6(8) . .
C28 C27 C30 C31 179.9(9) . .
C30 C27 C28 C29 -152.2(10) . .
C30 C27 C28 C22A 18.2(16) . 2_755
C30 C27 C28 C22B 41.0(18) . 2_755
C30 C31 C32 C33 -38.3(11) . .
C30 C31 C32 C37 141.2(8) . .
C31 C32 C33 C34 -178.1(7) . .
C31 C32 C37 C36 178.4(8) . .
C32 C33 C34 C35 -0.7(11) . .
C32 C33 C34 C38 177.2(7) . .
C33 C32 C37 C36 -2.0(12) . .
C33 C34 C35 C36 -1.4(12) . .
C33 C34 C38 O9 -172.7(7) . .
C33 C34 C38 O10 7.5(11) . .
C34 C35 C36 C37 1.7(13) . .
C35 C34 C38 O9 5.2(11) . .
C35 C34 C38 O10 -174.6(7) . .
C35 C36 C37 C32 0.0(14) . .
C37 C32 C33 C34 2.3(11) . .
C38 C34 C35 C36 -179.3(8) . .
C39 C8 C9 C10 177.5(11) . .
C39 C8 C13A C12A -170.6(15) . .
C39 C8 C13B C12B -175(2) . .
Tb2A O2A C20A O1A -59(2) . .
Tb2A O2A C20A C21A 122.1(14) . .
O1A C20A C21A C23 -8(3) . .
O1A C20A C21A C22A 175.9(17) . .
O2A C20A C21A C23 171.4(14) . .
O2A C20A C21A C22A -5(2) . .
O7A C1 C2 C1AA -178.7(10) 3_655 .
O7A C1 C2 C7A 16.3(15) 3_655 .
C5A C6A C7A C2 11(2) . .
C6A C18A C19A C14A -179.9(14) 1_655 .
C12A C3AA C10 C9 -18(2) . .
C12A C14A C15A N2A 178.0(15) . .
C12A C14A C19A C18A -178.4(14) . .
C13A C8 C9 C10 12.0(19) . .
C13A C8 C39 O6 161.7(14) . .
C13A C8 C39 O5A -4.6(19) . .
C13A C12A C14A C15A -138.9(17) . .
C13A C12A C14A C19A 43(2) . .
C14A C12A C13A C8 171.8(15) . .
C14A C15A N2A C17A 2(2) . .
C15A C14A C19A C18A 4(2) . .
C15A N2A C17A C18A 0(2) . .
N2A C17A C18A C6A 177.8(15) . 1_655
N2A C17A C18A C19A -1(2) . .
C17A C18A C19A C14A -2(2) . .
C18A C6A C7A C2 -178.0(13) 1_455 .
C19A C14A C15A N2A -4(2) . .
C20A C21A C22A C28 173.6(14) . 2_745
C21A C23 C24 C29 -5(2) . 2_745
C22A C28 C29 C24 7.8(18) 2_755 2_755
Tb2B O2B C20B O1B 57(5) . .
Tb2B O2B C20B O1B 10(6) 3_755 .
Tb2B O2B C20B C21B -116(3) . .
Tb2B O2B C20B C21B -162(3) 3_755 .
O1B C20B C21B C23 19(5) . .
O1B C20B C21B C22B -153(3) . .
O2B C20B C21B C23 -169(3) . .
O2B C20B C21B C22B 18(5) . .
O7B C1 C2 C1AA -163(2) 3_655 .
O7B C1 C2 C7B -3(3) 3_655 .
C5B C6B C7B C2 14(5) . .
C6B C18B C19B C14B 179(3) 1_655 .
C12B C3AA C10 C9 25(2) . .
C12B C14B C15B N2B -174(3) . .
C12B C14B C19B C18B 178(3) . .
C13B C8 C9 C10 -27(2) . .
C13B C8 C39 O6 -159(2) . .
C13B C8 C39 O5B -38(2) . .
C13B C12B C14B C15B 150(3) . .
C13B C12B C14B C19B -25(5) . .
C14B C12B C13B C8 165(3) . .
C14B C15B N2B C17B -1(5) . .
C15B C14B C19B C18B 3(5) . .
C15B N2B C17B C18B -3(5) . .
N2B C17B C18B C6B -179(3) . 1_655
N2B C17B C18B C19B 6(5) . .
C17B C18B C19B C14B -6(5) . .
C18B C6B C7B C2 -173(2) 1_455 .
C19B C14B C15B N2B 1(5) . .
C20B C21B C22B C28 163(3) . 2_745
C21B C23 C24 C29 14(2) . 2_745
C22B C28 C29 C24 -15(2) 2_755 2_755

loop_
_platon_squeeze_void_nr
_platon_squeeze_void_average_x
_platon_squeeze_void_average_y
_platon_squeeze_void_average_z
_platon_squeeze_void_volume
_platon_squeeze_void_count_electrons
_platon_squeeze_void_content
1 0.394 0.191 0.206 60 12 ' '
2 0.394 0.309 0.706 60 12 ' '
3 0.606 0.691 0.294 60 12 ' '
4 0.606 0.809 0.794 60 12 ' '
